data_1543114
loop_
_publ_author_name
'Du, Wen-Ke'
'Hung, Hsin-Yi'
'Kuo, Ping-Chung'
'Hwang, Tsong-Long'
'Shiu, Ler-Chun'
'Shiu, Kom-Bei'
'Lee, E-Jian'
'Tai, Shih-Huang'
'Wu, Tian-Shung'

_publ_section_title
;
 Dragonbloodin A1 and A2: Flavan Trimers and Anti-inflammatory Principles
 from Sanguis Draconis.
;
_journal_name_full 'Organic letters'
_journal_paper_doi 10.1021/acs.orglett.6b00593
_journal_year 2016
_chemical_formula_moiety 'C50 H43 O10'
_chemical_formula_sum 'C50 H43 O10'
_chemical_formula_weight 803.84
_chemical_name_systematic
; 
 ? 
;
_space_group_IT_number 14
_symmetry_cell_setting monoclinic
_symmetry_space_group_name_Hall '-P 2yn'
_symmetry_space_group_name_H-M 'P 1 21/n 1'
_atom_sites_solution_hydrogens geom
_atom_sites_solution_primary direct
_atom_sites_solution_secondary difmap
_audit_creation_method SHELXL-97
_cell_angle_alpha 90.00
_cell_angle_beta 99.335(2)
_cell_angle_gamma 90.00
_cell_formula_units_Z 4
_cell_length_a 15.708(2)
_cell_length_b 17.744(3)
_cell_length_c 16.623(3)
_cell_measurement_reflns_used 9902
_cell_measurement_temperature 100(2)
_cell_measurement_theta_max 67.092
_cell_measurement_theta_min 6.482
_cell_volume 4571.8(13)
_computing_cell_refinement 'Bruer SMART'
_computing_data_collection 'Bruer SMART'
_computing_data_reduction 'Bruer SMART'
_computing_molecular_graphics 'Bruer SHELXS'
_computing_publication_material 'Bruer SHELXS'
_computing_structure_refinement 'SHELXL-97 (Sheldrick, 1997)'
_computing_structure_solution 'SHELXS-97 (Sheldrick, 1990)'
_diffrn_ambient_temperature 100(2)
_diffrn_measured_fraction_theta_full 0.998
_diffrn_measured_fraction_theta_max 0.998
_diffrn_measurement_device_type KappaCCD
_diffrn_measurement_method 'CCD rotation images, thick slices'
_diffrn_radiation_monochromator graphite
_diffrn_radiation_source 'fine-focus sealed tube'
_diffrn_radiation_type MoK\a
_diffrn_radiation_wavelength 0.71073
_diffrn_reflns_av_R_equivalents 0.0000
_diffrn_reflns_av_sigmaI/netI 0.0519
_diffrn_reflns_limit_h_max 20
_diffrn_reflns_limit_h_min -20
_diffrn_reflns_limit_k_max 23
_diffrn_reflns_limit_k_min 0
_diffrn_reflns_limit_l_max 21
_diffrn_reflns_limit_l_min 0
_diffrn_reflns_number 10509
_diffrn_reflns_theta_full 27.50
_diffrn_reflns_theta_max 27.50
_diffrn_reflns_theta_min 1.65
_exptl_absorpt_coefficient_mu 0.081
_exptl_absorpt_correction_T_max 0.974
_exptl_absorpt_correction_T_min 0.962
_exptl_absorpt_correction_type multi-scan
_exptl_crystal_colour white
_exptl_crystal_density_diffrn 1.168
_exptl_crystal_density_method 'not measured'
_exptl_crystal_description parallelepiped
_exptl_crystal_F_000 1692.0
_exptl_crystal_size_max 0.56
_exptl_crystal_size_mid 0.40
_exptl_crystal_size_min 0.32
_platon_squeeze_details
;
;
_refine_diff_density_max 0.563
_refine_diff_density_min -0.319
_refine_diff_density_rms 0.062
_refine_ls_extinction_method none
_refine_ls_goodness_of_fit_ref 1.094
_refine_ls_hydrogen_treatment constr
_refine_ls_matrix_type full
_refine_ls_number_parameters 558
_refine_ls_number_reflns 10509
_refine_ls_number_restraints 0
_refine_ls_restrained_S_all 1.094
_refine_ls_R_factor_all 0.0981
_refine_ls_R_factor_gt 0.0716
_refine_ls_shift/su_max 0.001
_refine_ls_shift/su_mean 0.000
_refine_ls_structure_factor_coef Fsqd
_refine_ls_weighting_details 'calc w=1/[\s^2^(Fo^2^)+(0.0871P)^2^+2.9750P] where P=(Fo^2^+2Fc^2^)/3'
_refine_ls_weighting_scheme calc
_refine_ls_wR_factor_gt 0.1841
_refine_ls_wR_factor_ref 0.1940
_reflns_number_gt 7254
_reflns_number_total 10509
_reflns_threshold_expression >2sigma(I)
_cod_data_source_file ol6b00593_si_003.cif
_cod_data_source_block P21n_ddbc57b18_0m-sr
_cod_original_cell_volume 4572.2(12)
_cod_original_sg_symbol_H-M 'P 21/n'
_cod_database_code 1543114

loop_
_symmetry_equiv_pos_as_xyz
'x, y, z'
'-x+1/2, y+1/2, -z+1/2'
'-x, -y, -z'
'x-1/2, -y-1/2, z-1/2'

loop_
_atom_site_label
_atom_site_type_symbol
_atom_site_fract_x
_atom_site_fract_y
_atom_site_fract_z
_atom_site_U_iso_or_equiv
_atom_site_adp_type
_atom_site_occupancy
_atom_site_symmetry_multiplicity
_atom_site_calc_flag
_atom_site_refinement_flags
_atom_site_disorder_assembly
_atom_site_disorder_group
C9" C 1.03207(19) 1.14626(17) 0.3429(3) 0.0561(10) Uani 1 1 d . . .
C14" C 1.0969(2) 1.1887(2) 0.3154(3) 0.0765(14) Uani 1 1 d . A .
H14" H 1.1462 1.1646 0.3043 0.092 Uiso 1 1 calc R . .
C13" C 1.0887(2) 1.26517(17) 0.3047(2) 0.0483(8) Uani 1 1 d . . .
H13" H 1.1337 1.2927 0.2893 0.058 Uiso 1 1 calc R A .
C12" C 1.01553(18) 1.30079(15) 0.31650(17) 0.0344(6) Uani 1 1 d . A .
H12" H 1.0094 1.3525 0.3083 0.041 Uiso 1 1 calc R . .
C11" C 0.95007(18) 1.25902(15) 0.34094(18) 0.0359(6) Uani 1 1 d . . .
H11" H 0.8991 1.2828 0.3483 0.043 Uiso 1 1 calc R A .
C10" C 0.95938(17) 1.18194(16) 0.35477(18) 0.0360(6) Uani 1 1 d . A .
H10" H 0.9152 1.1548 0.3723 0.043 Uiso 1 1 calc R . .
C2"X C 1.0428(3) 1.0599(3) 0.3349(6) 0.038(2) Uani 0.616(17) 1 d P A 1
C3" C 1.1223(2) 1.0340(2) 0.3783(4) 0.109(2) Uani 1 1 d . . .
H3"1 H 1.1332 1.0628 0.4286 0.130 Uiso 1 1 calc R A 1
H3"2 H 1.1664 1.0485 0.3467 0.130 Uiso 1 1 calc R A 1
C4" C 1.13799(17) 0.95465(16) 0.4009(2) 0.0414(7) Uani 1 1 d . A .
H4"1 H 1.1731 0.9515 0.4545 0.050 Uiso 1 1 calc R . .
H4"2 H 1.1692 0.9305 0.3621 0.050 Uiso 1 1 calc R . .
C4"a C 1.05341(15) 0.91446(15) 0.40151(17) 0.0302(6) Uani 1 1 d . . .
C8"a C 0.97520(14) 0.95037(13) 0.38043(15) 0.0233(5) Uani 1 1 d . A .
C8" C 0.89592(14) 0.91292(13) 0.38331(15) 0.0212(5) Uani 1 1 d . . .
C7" C 0.90154(14) 0.83918(13) 0.40925(15) 0.0220(5) Uani 1 1 d . A .
C6" C 0.97889(15) 0.80052(14) 0.43084(16) 0.0268(5) Uani 1 1 d . . .
H6" H 0.9798 0.7505 0.4475 0.032 Uiso 1 1 calc R A .
C5" C 1.05416(15) 0.83909(14) 0.42663(18) 0.0305(6) Uani 1 1 d . A .
C3' C 0.80926(14) 0.95017(13) 0.36398(15) 0.0213(5) Uani 1 1 d . A .
H3' H 0.8139 1.0036 0.3788 0.026 Uiso 1 1 calc R . .
C2' C 0.74410(14) 0.91087(12) 0.40943(15) 0.0201(5) Uani 1 1 d . . .
H2' H 0.7581 0.9203 0.4682 0.024 Uiso 1 1 calc R A .
C1' C 0.74726(14) 0.82642(13) 0.39138(15) 0.0217(5) Uani 1 1 d . A .
C10' C 0.68376(15) 0.77940(13) 0.42944(16) 0.0244(5) Uani 1 1 d . . .
C15' C 0.70729(18) 0.74964(15) 0.50695(17) 0.0328(6) Uani 1 1 d . A .
H15' H 0.7622 0.7583 0.5359 0.039 Uiso 1 1 calc R . .
C14' C 0.6480(2) 0.70662(17) 0.5412(2) 0.0433(7) Uani 1 1 d . . .
H14' H 0.6645 0.6851 0.5924 0.052 Uiso 1 1 calc R A .
C13' C 0.5655(2) 0.69544(16) 0.5005(2) 0.0411(7) Uani 1 1 d . A .
H13' H 0.5262 0.6674 0.5244 0.049 Uiso 1 1 calc R . .
C12' C 0.54139(17) 0.72636(14) 0.42350(18) 0.0310(6) Uani 1 1 d . . .
H12' H 0.4857 0.7193 0.3957 0.037 Uiso 1 1 calc R A .
C11' C 0.60073(15) 0.76805(13) 0.38778(17) 0.0261(5) Uani 1 1 d . A .
H11' H 0.5846 0.7883 0.3359 0.031 Uiso 1 1 calc R . .
C9' C 0.76352(13) 0.85910(12) 0.25332(14) 0.0190(5) Uani 1 1 d . A .
C8' C 0.78662(15) 0.83264(13) 0.18501(16) 0.0250(5) Uani 1 1 d . . .
H8' H 0.7786 0.7820 0.1716 0.030 Uiso 1 1 calc R . .
C7' C 0.82424(15) 0.88291(14) 0.13173(16) 0.0267(5) Uani 1 1 d . . .
C6' C 0.83623(16) 0.96293(14) 0.15275(17) 0.0287(6) Uani 1 1 d . . .
C5' C 0.80206(15) 0.98954(12) 0.21723(16) 0.0246(5) Uani 1 1 d . A .
C4' C 0.76127(14) 0.94108(12) 0.27430(15) 0.0200(5) Uani 1 1 d . . .
C3 C 0.66175(13) 0.95411(12) 0.28126(14) 0.0193(5) Uani 1 1 d . A .
H3 H 0.6314 0.9095 0.2564 0.023 Uiso 1 1 calc R . .
C2 C 0.61031(15) 1.02168(13) 0.24214(15) 0.0233(5) Uani 1 1 d . . .
C9 C 0.61437(15) 1.03377(13) 0.15227(16) 0.0247(5) Uani 1 1 d . A .
C14 C 0.61048(18) 0.97131(15) 0.10043(17) 0.0321(6) Uani 1 1 d . . .
H14 H 0.6077 0.9232 0.1221 0.039 Uiso 1 1 calc R A .
C13 C 0.61062(19) 0.97947(15) 0.01748(17) 0.0354(6) Uani 1 1 d . A .
H13 H 0.6085 0.9373 -0.0160 0.042 Uiso 1 1 calc R . .
C12 C 0.61402(18) 1.05094(16) -0.01477(18) 0.0352(6) Uani 1 1 d . . .
H12 H 0.6139 1.0571 -0.0703 0.042 Uiso 1 1 calc R A .
C11 C 0.61758(18) 1.11292(15) 0.03516(17) 0.0339(6) Uani 1 1 d . A .
H11 H 0.6206 1.1609 0.0133 0.041 Uiso 1 1 calc R . .
C10 C 0.61665(17) 1.10448(14) 0.11878(16) 0.0304(6) Uani 1 1 d . . .
H10 H 0.6176 1.1469 0.1518 0.037 Uiso 1 1 calc R A .
C8a C 0.63902(14) 1.08980(13) 0.36612(15) 0.0222(5) Uani 1 1 d . . .
C8 C 0.63436(15) 1.15961(13) 0.40238(16) 0.0261(5) Uani 1 1 d . A .
H8 H 0.6280 1.2030 0.3705 0.031 Uiso 1 1 calc R . .
C7 C 0.63923(15) 1.16478(13) 0.48584(17) 0.0274(6) Uani 1 1 d . . .
C6 C 0.64329(14) 1.10053(14) 0.53493(16) 0.0262(5) Uani 1 1 d . A .
C5 C 0.64789(13) 1.03089(13) 0.49669(15) 0.0218(5) Uani 1 1 d . . .
C4a C 0.64822(13) 1.02398(13) 0.41162(15) 0.0210(5) Uani 1 1 d . A .
C4 C 0.65783(14) 0.94785(12) 0.37367(15) 0.0210(5) Uani 1 1 d . A .
H4 H 0.6099 0.9150 0.3822 0.025 Uiso 1 1 calc R . .
C90 C 1.14025(18) 0.73044(16) 0.4670(2) 0.0400(7) Uani 1 1 d . A .
H90A H 1.1173 0.7225 0.5165 0.060 Uiso 1 1 calc R . .
H90B H 1.1995 0.7148 0.4748 0.060 Uiso 1 1 calc R . .
H90C H 1.1077 0.7015 0.4238 0.060 Uiso 1 1 calc R . .
C91 C 0.8894(3) 1.00646(18) 0.1007(2) 0.0549(10) Uani 1 1 d . . .
H91A H 0.8526 1.0254 0.0533 0.082 Uiso 1 1 calc R . .
H91B H 0.9322 0.9738 0.0842 0.082 Uiso 1 1 calc R . .
H91C H 0.9174 1.0478 0.1315 0.082 Uiso 1 1 calc R . .
C92 C 0.81807(19) 1.12453(14) 0.19516(18) 0.0359(6) Uani 1 1 d . A .
H92A H 0.8794 1.1304 0.1992 0.054 Uiso 1 1 calc R . .
H92B H 0.7939 1.1692 0.2150 0.054 Uiso 1 1 calc R . .
H92C H 0.7930 1.1164 0.1392 0.054 Uiso 1 1 calc R . .
C93 C 0.64350(17) 1.10738(17) 0.62524(17) 0.0349(6) Uani 1 1 d . . .
H93A H 0.6801 1.1485 0.6465 0.052 Uiso 1 1 calc R A .
H93B H 0.6647 1.0614 0.6517 0.052 Uiso 1 1 calc R . .
H93C H 0.5858 1.1166 0.6350 0.052 Uiso 1 1 calc R . .
C94 C 0.57901(16) 0.93060(15) 0.55558(19) 0.0348(6) Uani 1 1 d . . .
H94A H 0.5497 0.9618 0.5896 0.052 Uiso 1 1 calc R A .
H94B H 0.5919 0.8826 0.5814 0.052 Uiso 1 1 calc R . .
H94C H 0.5428 0.9234 0.5038 0.052 Uiso 1 1 calc R . .
C2"Y C 1.0511(4) 1.0673(3) 0.3899(7) 0.018(3) Uani 0.384(17) 1 d P A 2
O1" O 0.96944(10) 1.02451(9) 0.35720(11) 0.0256(4) Uani 1 1 d . . .
O91 O 0.83019(10) 0.79694(9) 0.42078(11) 0.0265(4) Uani 1 1 d . . .
O92 O 0.73073(10) 0.81072(8) 0.30517(10) 0.0216(4) Uani 1 1 d . . .
O1 O 0.63485(11) 1.09063(9) 0.28278(11) 0.0260(4) Uani 1 1 d . A .
O90 O 1.13471(11) 0.80782(11) 0.44636(14) 0.0440(5) Uani 1 1 d . . .
O93 O 0.84807(13) 0.85748(10) 0.06945(12) 0.0368(5) Uani 1 1 d . . .
O94 O 0.79999(11) 1.06107(9) 0.24303(11) 0.0254(4) Uani 1 1 d . . .
O95 O 0.52451(10) 1.00288(9) 0.25249(11) 0.0271(4) Uani 1 1 d . A .
H95 H 0.4911 1.0351 0.2306 0.041 Uiso 1 1 calc R . .
O96 O 0.63887(12) 1.23323(10) 0.52419(12) 0.0319(4) Uani 1 1 d . A .
H96 H 0.6434 1.2671 0.4915 0.048 Uiso 1 1 calc R . .
O97 O 0.65795(10) 0.96660(9) 0.54343(10) 0.0244(4) Uani 1 1 d . A .

loop_
_atom_site_aniso_label
_atom_site_aniso_U_11
_atom_site_aniso_U_22
_atom_site_aniso_U_33
_atom_site_aniso_U_23
_atom_site_aniso_U_13
_atom_site_aniso_U_12
C9" 0.0267(14) 0.0304(15) 0.112(3) 0.0128(18) 0.0149(17) -0.0049(12)
C14" 0.0347(17) 0.0385(18) 0.163(5) 0.014(2) 0.038(2) -0.0011(14)
C13" 0.0351(15) 0.0362(16) 0.073(2) 0.0124(16) 0.0053(15) -0.0100(12)
C12" 0.0402(15) 0.0257(13) 0.0321(15) -0.0001(11) -0.0098(12) -0.0046(11)
C11" 0.0354(14) 0.0297(14) 0.0415(17) 0.0071(12) 0.0034(12) 0.0050(11)
C10" 0.0304(13) 0.0302(14) 0.0465(17) 0.0092(13) 0.0032(12) -0.0008(11)
C2"X 0.023(2) 0.035(3) 0.058(7) 0.001(3) 0.010(3) -0.0024(18)
C3" 0.0199(15) 0.047(2) 0.245(7) 0.057(3) -0.023(2) -0.0094(14)
C4" 0.0199(12) 0.0351(15) 0.068(2) 0.0083(14) 0.0026(13) 0.0037(10)
C4"a 0.0196(11) 0.0291(13) 0.0411(16) 0.0033(12) 0.0029(11) 0.0001(9)
C8"a 0.0194(11) 0.0217(11) 0.0283(13) -0.0019(10) 0.0026(9) 0.0006(9)
C8" 0.0177(10) 0.0182(11) 0.0268(13) -0.0034(10) 0.0012(9) 0.0025(8)
C7" 0.0169(10) 0.0248(12) 0.0238(12) 0.0013(10) 0.0015(9) 0.0008(9)
C6" 0.0225(11) 0.0210(11) 0.0347(14) 0.0019(10) -0.0017(10) 0.0040(9)
C5" 0.0174(11) 0.0285(13) 0.0441(16) 0.0002(12) 0.0005(10) 0.0067(9)
C3' 0.0156(10) 0.0166(10) 0.0310(13) -0.0012(10) 0.0019(9) 0.0015(8)
C2' 0.0182(10) 0.0172(11) 0.0253(12) -0.0018(9) 0.0042(9) 0.0014(8)
C1' 0.0181(10) 0.0195(11) 0.0274(13) 0.0014(10) 0.0034(9) 0.0017(8)
C10' 0.0245(11) 0.0178(11) 0.0323(14) 0.0006(10) 0.0084(10) 0.0032(9)
C15' 0.0319(13) 0.0339(14) 0.0331(15) 0.0079(12) 0.0063(11) 0.0043(11)
C14' 0.0464(17) 0.0405(16) 0.0458(18) 0.0176(14) 0.0154(14) 0.0059(13)
C13' 0.0457(17) 0.0292(14) 0.0542(19) 0.0058(14) 0.0253(15) -0.0007(12)
C12' 0.0283(12) 0.0255(13) 0.0413(16) -0.0051(12) 0.0116(11) -0.0027(10)
C11' 0.0243(11) 0.0192(11) 0.0357(15) -0.0038(10) 0.0081(10) 0.0023(9)
C9' 0.0124(9) 0.0159(10) 0.0283(13) 0.0008(9) 0.0025(9) 0.0005(8)
C8' 0.0231(11) 0.0175(11) 0.0352(14) -0.0005(10) 0.0072(10) 0.0002(9)
C7' 0.0242(11) 0.0220(12) 0.0347(14) -0.0011(11) 0.0072(10) 0.0025(9)
C6' 0.0285(12) 0.0220(12) 0.0366(15) 0.0032(11) 0.0083(11) -0.0039(10)
C5' 0.0212(11) 0.0149(11) 0.0351(14) 0.0014(10) -0.0032(10) -0.0040(8)
C4' 0.0162(10) 0.0163(10) 0.0264(12) -0.0021(9) 0.0005(9) -0.0008(8)
C3 0.0159(10) 0.0165(10) 0.0247(12) -0.0027(9) 0.0012(9) 0.0001(8)
C2 0.0221(11) 0.0162(11) 0.0315(14) -0.0043(10) 0.0039(10) -0.0009(8)
C9 0.0205(11) 0.0217(12) 0.0309(14) -0.0012(10) 0.0013(10) 0.0051(9)
C14 0.0401(14) 0.0234(13) 0.0318(15) -0.0013(11) 0.0026(12) 0.0023(11)
C13 0.0502(16) 0.0251(13) 0.0288(15) -0.0048(11) 0.0001(12) 0.0065(12)
C12 0.0403(15) 0.0329(14) 0.0314(15) -0.0011(12) 0.0027(12) 0.0054(11)
C11 0.0424(15) 0.0272(13) 0.0297(15) 0.0016(11) -0.0012(12) 0.0029(11)
C10 0.0415(14) 0.0214(12) 0.0263(14) -0.0006(11) -0.0006(11) 0.0028(10)
C8a 0.0173(10) 0.0227(11) 0.0274(13) -0.0017(10) 0.0066(9) -0.0023(8)
C8 0.0222(11) 0.0192(11) 0.0394(15) 0.0004(11) 0.0123(10) -0.0007(9)
C7 0.0197(11) 0.0217(12) 0.0432(16) -0.0121(11) 0.0122(10) -0.0011(9)
C6 0.0154(10) 0.0280(13) 0.0368(15) -0.0074(11) 0.0086(10) -0.0004(9)
C5 0.0117(9) 0.0230(11) 0.0303(13) -0.0012(10) 0.0025(9) 0.0004(8)
C4a 0.0122(9) 0.0195(11) 0.0311(13) -0.0018(10) 0.0029(9) 0.0002(8)
C4 0.0167(10) 0.0153(10) 0.0309(13) 0.0024(10) 0.0038(9) 0.0002(8)
C90 0.0287(13) 0.0387(16) 0.0507(19) 0.0096(14) 0.0009(12) 0.0157(12)
C91 0.076(2) 0.0356(17) 0.064(2) -0.0067(16) 0.045(2) -0.0167(16)
C92 0.0457(16) 0.0211(13) 0.0399(16) 0.0068(12) 0.0042(13) -0.0044(11)
C93 0.0292(13) 0.0395(15) 0.0368(16) -0.0132(13) 0.0078(11) 0.0027(11)
C94 0.0237(12) 0.0302(14) 0.0509(18) 0.0109(13) 0.0071(12) 0.0030(10)
C2"Y 0.011(3) 0.016(3) 0.027(7) -0.003(3) -0.001(3) -0.009(2)
O1" 0.0186(8) 0.0201(8) 0.0383(10) 0.0027(7) 0.0049(7) 0.0008(6)
O91 0.0187(8) 0.0200(8) 0.0406(10) 0.0041(8) 0.0042(7) 0.0033(6)
O92 0.0212(8) 0.0169(8) 0.0284(9) 0.0013(7) 0.0090(7) -0.0015(6)
O1 0.0319(9) 0.0146(8) 0.0318(10) -0.0022(7) 0.0062(7) 0.0029(6)
O90 0.0185(9) 0.0334(11) 0.0764(16) 0.0086(10) -0.0033(9) 0.0084(7)
O93 0.0510(12) 0.0287(10) 0.0353(11) -0.0006(9) 0.0206(9) -0.0018(8)
O94 0.0302(9) 0.0146(8) 0.0321(10) -0.0009(7) 0.0072(7) -0.0032(6)
O95 0.0189(8) 0.0237(9) 0.0374(10) 0.0025(8) 0.0007(7) 0.0049(6)
O96 0.0363(10) 0.0217(9) 0.0415(11) -0.0097(8) 0.0176(9) -0.0025(7)
O97 0.0176(7) 0.0266(9) 0.0286(9) 0.0014(7) 0.0027(7) 0.0028(6)

loop_
_atom_type_symbol
_atom_type_description
_atom_type_scat_dispersion_real
_atom_type_scat_dispersion_imag
_atom_type_scat_source
C C 0.0033 0.0016 'International Tables Vol C Tables 4.2.6.8 and 6.1.1.4'
H H 0.0000 0.0000 'International Tables Vol C Tables 4.2.6.8 and 6.1.1.4'
O O 0.0106 0.0060 'International Tables Vol C Tables 4.2.6.8 and 6.1.1.4'

loop_
_geom_angle_atom_site_label_1
_geom_angle_atom_site_label_2
_geom_angle_atom_site_label_3
_geom_angle
C10" C9" C14" 118.2(3)
C10" C9" C2"X 125.7(3)
C14" C9" C2"X 114.1(3)
C10" C9" C2"Y 115.7(4)
C14" C9" C2"Y 122.6(3)
C2"X C9" C2"Y 33.5(3)
C13" C14" C9" 121.1(3)
C12" C13" C14" 120.5(3)
C13" C12" C11" 118.8(3)
C12" C11" C10" 120.9(3)
C9" C10" C11" 120.4(3)
O1" C2"X C3" 114.3(5)
O1" C2"X C9" 108.2(4)
C3" C2"X C9" 112.1(5)
C2"Y C3" C2"X 38.9(3)
C2"Y C3" C4" 120.5(4)
C2"X C3" C4" 122.7(3)
C3" C4" C4"a 110.1(2)
C8"a C4"a C5" 118.8(2)
C8"a C4"a C4" 122.0(2)
C5" C4"a C4" 119.2(2)
O1" C8"a C4"a 122.1(2)
O1" C8"a C8" 116.16(19)
C4"a C8"a C8" 121.7(2)
C7" C8" C8"a 116.3(2)
C7" C8" C3' 119.7(2)
C8"a C8" C3' 123.9(2)
C8" C7" O91 123.01(19)
C8" C7" C6" 124.0(2)
O91 C7" C6" 112.9(2)
C5" C6" C7" 117.6(2)
O90 C5" C6" 123.6(2)
O90 C5" C4"a 114.9(2)
C6" C5" C4"a 121.6(2)
C8" C3' C2' 110.42(19)
C8" C3' C4' 116.01(19)
C2' C3' C4' 99.51(17)
C1' C2' C3' 107.63(18)
C1' C2' C4 113.40(18)
C3' C2' C4 103.44(18)
O91 C1' O92 106.21(17)
O91 C1' C10' 106.49(18)
O92 C1' C10' 106.50(18)
O91 C1' C2' 110.57(18)
O92 C1' C2' 112.19(19)
C10' C1' C2' 114.37(19)
C15' C10' C11' 119.7(2)
C15' C10' C1' 120.2(2)
C11' C10' C1' 120.0(2)
C10' C15' C14' 119.5(3)
C13' C14' C15' 121.1(3)
C14' C13' C12' 119.4(3)
C13' C12' C11' 120.1(3)
C10' C11' C12' 120.2(3)
C8' C9' O92 119.7(2)
C8' C9' C4' 124.1(2)
O92 C9' C4' 115.80(19)
C9' C8' C7' 119.9(2)
O93 C7' C8' 119.6(2)
O93 C7' C6' 120.4(2)
C8' C7' C6' 120.0(2)
C5' C6' C7' 118.2(2)
C5' C6' C91 126.9(2)
C7' C6' C91 114.9(2)
O94 C5' C6' 127.9(2)
O94 C5' C4' 107.8(2)
C6' C5' C4' 124.3(2)
C9' C4' C5' 112.40(19)
C9' C4' C3' 107.21(18)
C5' C4' C3' 110.75(18)
C9' C4' C3 102.53(16)
C5' C4' C3 119.00(19)
C3' C4' C3 103.95(18)
C2 C3 C4 111.95(18)
C2 C3 C4' 122.42(19)
C4 C3 C4' 104.89(17)
O1 C2 O95 109.46(18)
O1 C2 C9 107.12(19)
O95 C2 C9 110.04(19)
O1 C2 C3 112.88(19)
O95 C2 C3 102.10(18)
C9 C2 C3 115.12(19)
C10 C9 C14 118.3(2)
C10 C9 C2 122.3(2)
C14 C9 C2 119.3(2)
C13 C14 C9 121.5(2)
C12 C13 C14 119.2(3)
C11 C12 C13 120.1(3)
C12 C11 C10 120.5(3)
C9 C10 C11 120.3(2)
O1 C8a C8 115.6(2)
O1 C8a C4a 122.8(2)
C8 C8a C4a 121.6(2)
C7 C8 C8a 119.9(2)
O96 C7 C8 121.5(2)
O96 C7 C6 117.0(2)
C8 C7 C6 121.5(2)
C5 C6 C7 117.2(2)
C5 C6 C93 122.2(2)
C7 C6 C93 120.6(2)
O97 C5 C6 119.1(2)
O97 C5 C4a 118.2(2)
C6 C5 C4a 122.6(2)
C8a C4a C5 117.0(2)
C8a C4a C4 122.3(2)
C5 C4a C4 120.7(2)
C4a C4 C2' 111.26(19)
C4a C4 C3 111.88(18)
C2' C4 C3 103.86(18)
C3" C2"Y O1" 114.6(6)
C3" C2"Y C9" 114.7(6)
O1" C2"Y C9" 100.5(5)
C8"a O1" C2"X 118.8(2)
C8"a O1" C2"Y 111.5(3)
C2"X O1" C2"Y 36.1(3)
C7" O91 C1' 118.15(17)
C9' O92 C1' 118.51(17)
C8a O1 C2 115.75(18)
C5" O90 C90 117.9(2)
C5' O94 C92 123.3(2)
C5 O97 C94 115.16(17)

loop_
_geom_bond_atom_site_label_1
_geom_bond_atom_site_label_2
_geom_bond_distance
C9" C10" 1.348(4)
C9" C14" 1.401(4)
C9" C2"X 1.549(6)
C9" C2"Y 1.609(8)
C14" C13" 1.372(5)
C13" C12" 1.353(4)
C12" C11" 1.381(4)
C11" C10" 1.391(4)
C2"X O1" 1.413(5)
C2"X C3" 1.414(7)
C3" C2"Y 1.305(8)
C3" C4" 1.468(4)
C4" C4"a 1.509(4)
C4"a C8"a 1.378(3)
C4"a C5" 1.401(4)
C8"a O1" 1.370(3)
C8"a C8" 1.419(3)
C8" C7" 1.376(3)
C8" C3' 1.500(3)
C7" O91 1.387(3)
C7" C6" 1.391(3)
C6" C5" 1.378(3)
C5" O90 1.372(3)
C3' C2' 1.535(3)
C3' C4' 1.566(3)
C2' C1' 1.531(3)
C2' C4 1.536(3)
C1' O91 1.415(3)
C1' O92 1.441(3)
C1' C10' 1.515(3)
C10' C15' 1.386(4)
C10' C11' 1.389(3)
C15' C14' 1.395(4)
C14' C13' 1.375(5)
C13' C12' 1.388(4)
C12' C11' 1.396(3)
C9' C8' 1.332(3)
C9' O92 1.375(3)
C9' C4' 1.498(3)
C8' C7' 1.449(3)
C7' O93 1.242(3)
C7' C6' 1.467(3)
C6' C5' 1.359(4)
C6' C91 1.509(4)
C5' O94 1.342(3)
C5' C4' 1.499(3)
C4' C3 1.603(3)
C3 C2 1.531(3)
C3 C4 1.551(3)
C2 O1 1.420(3)
C2 O95 1.426(3)
C2 C9 1.521(4)
C9 C10 1.376(3)
C9 C14 1.399(4)
C14 C13 1.387(4)
C13 C12 1.381(4)
C12 C11 1.373(4)
C11 C10 1.400(4)
C8a O1 1.376(3)
C8a C8 1.385(3)
C8a C4a 1.386(3)
C8 C7 1.380(4)
C7 O96 1.372(3)
C7 C6 1.398(4)
C6 C5 1.397(3)
C6 C93 1.506(4)
C5 O97 1.375(3)
C5 C4a 1.420(3)
C4a C4 1.509(3)
C90 O90 1.415(3)
C92 O94 1.434(3)
C94 O97 1.438(3)
C2"Y O1" 1.513(7)

loop_
_platon_squeeze_void_nr
_platon_squeeze_void_average_x
_platon_squeeze_void_average_y
_platon_squeeze_void_average_z
_platon_squeeze_void_volume
_platon_squeeze_void_count_electrons
_platon_squeeze_void_content
1 0.250 0.817 0.250 481 174 ' '
2 -0.250 0.258 0.750 481 173 ' '
